data_7212054
loop_
_publ_author_name
'Zheng, Yan-Zhen'
'Speldrich, Manfred'
'K\"ogerler, Paul'
'Chen, Xiao-Ming'

_publ_section_title
;
 The role of \p--\p stacking in stabilizing
 a,a-trans-cyclohexane-1,4-dicarboxylate in a 2D Co(ii) network
;
_journal_issue 4
_journal_name_full CrystEngComm
_journal_page_first 1057
_journal_paper_doi 10.1039/b919029e
_journal_volume 12
_journal_year 2010
_chemical_formula_sum 'C80 H72 Co4 N8 O16'
_chemical_formula_weight 1637.18
_chemical_name_systematic
;
?
;
_space_group_IT_number 2
_symmetry_cell_setting triclinic
_symmetry_space_group_name_Hall '-P 1'
_symmetry_space_group_name_H-M 'P -1'
_atom_sites_solution_hydrogens geom
_atom_sites_solution_primary direct
_atom_sites_solution_secondary difmap
_audit_creation_method SHELXL-97
_cell_angle_alpha 90.089(3)
_cell_angle_beta 105.290(3)
_cell_angle_gamma 106.881(3)
_cell_formula_units_Z 2
_cell_length_a 12.584(2)
_cell_length_b 16.704(3)
_cell_length_c 17.665(3)
_cell_measurement_temperature 293(2)
_cell_volume 3415.2(10)
_computing_cell_refinement 'Bruker SMART'
_computing_data_collection 'Bruker SMART'
_computing_data_reduction 'Bruker SAINT'
_computing_molecular_graphics 'Bruker SHELXTL'
_computing_publication_material 'Bruker SHELXTL'
_computing_structure_refinement 'SHELXL-97 (Sheldrick, 1997)'
_computing_structure_solution 'SHELXS-97 (Sheldrick, 1990)'
_diffrn_ambient_temperature 293(2)
_diffrn_measured_fraction_theta_full 0.989
_diffrn_measured_fraction_theta_max 0.989
_diffrn_measurement_device_type 'CCD area detector'
_diffrn_measurement_method 'phi and omega scans'
_diffrn_radiation_monochromator graphite
_diffrn_radiation_source 'fine-focus sealed tube'
_diffrn_radiation_type MoK\a
_diffrn_radiation_wavelength 0.71073
_diffrn_reflns_av_R_equivalents 0.0266
_diffrn_reflns_av_sigmaI/netI 0.0487
_diffrn_reflns_limit_h_max 15
_diffrn_reflns_limit_h_min -15
_diffrn_reflns_limit_k_max 20
_diffrn_reflns_limit_k_min -20
_diffrn_reflns_limit_l_max 21
_diffrn_reflns_limit_l_min -20
_diffrn_reflns_number 26900
_diffrn_reflns_theta_full 26.00
_diffrn_reflns_theta_max 26.00
_diffrn_reflns_theta_min 1.20
_exptl_absorpt_coefficient_mu 1.035
_exptl_absorpt_correction_T_max 0.8602
_exptl_absorpt_correction_T_min 0.7132
_exptl_absorpt_correction_type multi-scan
_exptl_absorpt_process_details SADABS
_exptl_crystal_colour RED
_exptl_crystal_density_diffrn 1.592
_exptl_crystal_density_method 'not measured'
_exptl_crystal_description BLOCK
_exptl_crystal_F_000 1688
_exptl_crystal_size_max 0.35
_exptl_crystal_size_mid 0.32
_exptl_crystal_size_min 0.15
_refine_diff_density_max 1.312
_refine_diff_density_min -0.563
_refine_diff_density_rms 0.090
_refine_ls_extinction_method none
_refine_ls_goodness_of_fit_ref 1.086
_refine_ls_hydrogen_treatment constr
_refine_ls_matrix_type full
_refine_ls_number_parameters 973
_refine_ls_number_reflns 13278
_refine_ls_number_restraints 30
_refine_ls_restrained_S_all 1.107
_refine_ls_R_factor_all 0.0741
_refine_ls_R_factor_gt 0.0531
_refine_ls_shift/su_max 0.001
_refine_ls_shift/su_mean 0.000
_refine_ls_structure_factor_coef Fsqd
_refine_ls_weighting_details 'calc w=1/[\s^2^(Fo^2^)+(0.0786P)^2^+0.4443P] where P=(Fo^2^+2Fc^2^)/3'
_refine_ls_weighting_scheme calc
_refine_ls_wR_factor_gt 0.1394
_refine_ls_wR_factor_ref 0.1535
_reflns_number_gt 9711
_reflns_number_total 13278
_reflns_threshold_expression >2sigma(I)
_cod_data_source_file b919029e.txt
_cod_data_source_block com
_cod_depositor_comments
;
The following automatic conversions were performed:

'_symmetry_cell_setting' value 'Triclinic' changed to 'triclinic'
according to /home/saulius/struct/CIF-dictionaries/cif_core.dic
dictionary named 'cif_core.dic' version 2.4.2 from
2011-04-26.

'_exptl_absorpt_correction_type' value 'MULTI-SCAN'
changed to 'multi-scan' according to
/home/saulius/struct/CIF-dictionaries/cif_core.dic dictionary named
'cif_core.dic' version 2.4.2 from
2011-04-26.

'_refine_ls_hydrogen_treatment' value 'CONSTR' changed
to 'constr' according to
/home/saulius/struct/CIF-dictionaries/cif_core.dic dictionary named
'cif_core.dic' version 2.4.2 from 2011-04-26.

Automatic conversion script
Id: cif_fix_values 1891 2012-01-12 08:04:46Z andrius 
;
_cod_original_cell_volume 3415.2(11)
_cod_original_sg_symbol_H-M P-1
_cod_database_code 7212054

loop_
_symmetry_equiv_pos_as_xyz
'x, y, z'
'-x, -y, -z'

loop_
_atom_site_label
_atom_site_type_symbol
_atom_site_fract_x
_atom_site_fract_y
_atom_site_fract_z
_atom_site_U_iso_or_equiv
_atom_site_adp_type
_atom_site_occupancy
_atom_site_symmetry_multiplicity
_atom_site_calc_flag
_atom_site_refinement_flags
Co1 Co 0.28705(4) 0.25290(3) 0.94537(2) 0.02518(13) Uani 1 1 d .
Co2 Co 0.20956(4) 0.03939(3) 0.76064(3) 0.02571(13) Uani 1 1 d .
Co3 Co -0.20781(4) -0.53823(3) 0.75047(2) 0.02450(13) Uani 1 1 d .
Co4 Co -0.28817(4) -0.74078(3) 0.55519(2) 0.02477(13) Uani 1 1 d .
O1 O 0.4188(2) 0.32095(14) 1.04755(13) 0.0332(6) Uani 1 1 d .
O2 O 0.2718(2) 0.22043(17) 1.06215(14) 0.0453(7) Uani 1 1 d .
O3 O 0.7173(2) 0.29273(16) 1.43826(14) 0.0407(6) Uani 1 1 d .
O4 O 0.57357(19) 0.18969(14) 1.45468(13) 0.0318(5) Uani 1 1 d .
O5 O 0.14161(19) 0.16723(14) 0.87743(13) 0.0315(5) Uani 1 1 d .
O6 O 0.1113(2) 0.03419(16) 0.83871(16) 0.0443(7) Uani 1 1 d .
O7 O 0.3863(2) 0.17403(17) 0.95459(15) 0.0488(7) Uani 1 1 d .
O8 O 0.35840(19) 0.11059(14) 0.83703(13) 0.0317(5) Uani 1 1 d .
O9 O 0.0797(2) -0.07080(14) 0.69242(14) 0.0347(6) Uani 1 1 d .
O10 O 0.2200(2) -0.08410(15) 0.78997(15) 0.0427(7) Uani 1 1 d .
O11 O -0.2236(2) -0.41445(15) 0.72454(15) 0.0411(6) Uani 1 1 d .
O12 O -0.0814(2) -0.42743(14) 0.82044(14) 0.0346(6) Uani 1 1 d .
O13 O -0.35616(19) -0.61005(14) 0.67277(13) 0.0306(5) Uani 1 1 d .
O14 O -0.3863(2) -0.66079(17) 0.55076(15) 0.0497(8) Uani 1 1 d .
O15 O -0.1100(2) -0.52684(15) 0.67218(14) 0.0404(6) Uani 1 1 d .
O16 O -0.14083(19) -0.65660(14) 0.62226(13) 0.0309(5) Uani 1 1 d .
N1 N 0.2042(2) 0.34783(17) 0.94409(15) 0.0283(6) Uani 1 1 d .
N2 N 0.3226(2) 0.31835(16) 0.84743(15) 0.0238(6) Uani 1 1 d .
N3 N 0.1715(2) 0.13545(16) 0.68849(15) 0.0250(6) Uani 1 1 d .
N4 N 0.3033(2) 0.03842(16) 0.67443(16) 0.0261(6) Uani 1 1 d .
N5 N -0.2997(2) -0.54621(17) 0.83753(16) 0.0292(6) Uani 1 1 d .
N6 N -0.1685(2) -0.63949(17) 0.81461(15) 0.0257(6) Uani 1 1 d .
N7 N -0.3191(2) -0.81529(16) 0.64909(15) 0.0240(6) Uani 1 1 d .
N8 N -0.2031(2) -0.83349(17) 0.54632(15) 0.0267(6) Uani 1 1 d .
C1 C 0.4270(4) 0.2790(2) 1.1788(2) 0.0437(10) Uani 1 1 d .
H1A H 0.4101 0.3241 1.2043 0.052 Uiso 1 1 calc R
C2 C 0.5529(5) 0.2989(4) 1.1954(3) 0.0963(19) Uani 1 1 d U
H2A H 0.5833 0.3510 1.1734 0.116 Uiso 1 1 calc R
H2B H 0.5714 0.2547 1.1708 0.116 Uiso 1 1 calc R
C3 C 0.6100(5) 0.3077(4) 1.2857(3) 0.0919(18) Uani 1 1 d U
H3A H 0.6925 0.3178 1.2954 0.110 Uiso 1 1 calc R
H3B H 0.5982 0.3558 1.3093 0.110 Uiso 1 1 calc R
C4 C 0.5620(3) 0.2321(2) 1.3232(2) 0.0387(9) Uani 1 1 d U
H4A H 0.5806 0.1864 1.2999 0.046 Uiso 1 1 calc R
C5 C 0.4370(4) 0.2075(4) 1.3045(3) 0.0772(16) Uani 1 1 d U
H5A H 0.4139 0.2493 1.3288 0.093 Uiso 1 1 calc R
H5B H 0.4093 0.1545 1.3259 0.093 Uiso 1 1 calc R
C6 C 0.3814(4) 0.1984(3) 1.2142(3) 0.0718(15) Uani 1 1 d U
H6A H 0.3985 0.1531 1.1903 0.086 Uiso 1 1 calc R
H6B H 0.2982 0.1846 1.2035 0.086 Uiso 1 1 calc R
C7 C 0.3696(3) 0.2731(2) 1.0908(2) 0.0326(8) Uani 1 1 d .
C8 C 0.6200(3) 0.2387(2) 1.41095(19) 0.0303(8) Uani 1 1 d .
C9 C 0.1084(3) 0.0893(2) 0.8856(2) 0.0302(8) Uani 1 1 d .
C10 C 0.0591(3) 0.0625(2) 0.9544(2) 0.0395(9) Uani 1 1 d .
H10A H 0.0670 0.1135 0.9856 0.047 Uiso 1 1 calc R
C11 C -0.0696(3) 0.0149(3) 0.9247(2) 0.0513(11) Uani 1 1 d .
H11B H -0.0802 -0.0342 0.8908 0.062 Uiso 1 1 calc R
H11A H -0.1097 0.0507 0.8938 0.062 Uiso 1 1 calc R
C12 C 0.1219(3) 0.0127(3) 1.0064(2) 0.0527(11) Uani 1 1 d .
H12B H 0.2022 0.0458 1.0271 0.063 Uiso 1 1 calc R
H12A H 0.1194 -0.0366 0.9761 0.063 Uiso 1 1 calc R
C13 C 0.3853(3) 0.1146(2) 0.9113(2) 0.0288(8) Uani 1 1 d .
C14 C 0.4198(3) 0.0420(2) 0.95283(19) 0.0292(8) Uani 1 1 d .
H14A H 0.3495 -0.0059 0.9427 0.035 Uiso 1 1 calc R
C15 C 0.5042(3) 0.0150(2) 0.9189(2) 0.0362(8) Uani 1 1 d .
H15A H 0.5745 0.0614 0.9265 0.043 Uiso 1 1 calc R
H15B H 0.4707 0.0003 0.8627 0.043 Uiso 1 1 calc R
C16 C 0.4667(3) 0.0603(2) 1.0417(2) 0.0377(9) Uani 1 1 d .
H16A H 0.4096 0.0742 1.0625 0.045 Uiso 1 1 calc R
H16B H 0.5356 0.1084 1.0540 0.045 Uiso 1 1 calc R
C17 C 0.0876(3) -0.2113(2) 0.7172(2) 0.0384(9) Uani 1 1 d .
H17A H 0.1303 -0.2250 0.6826 0.046 Uiso 1 1 calc R
C18 C 0.1133(3) -0.2582(2) 0.7912(2) 0.0463(10) Uani 1 1 d .
H18A H 0.1024 -0.3164 0.7757 0.056 Uiso 1 1 calc R
H18B H 0.1933 -0.2335 0.8210 0.056 Uiso 1 1 calc R
C19 C 0.0364(3) -0.2545(2) 0.8424(2) 0.0438(10) Uani 1 1 d .
H19A H 0.0547 -0.1969 0.8633 0.053 Uiso 1 1 calc R
H19B H 0.0519 -0.2879 0.8865 0.053 Uiso 1 1 calc R
C20 C -0.0917(3) -0.2866(2) 0.7981(2) 0.0365(9) Uani 1 1 d .
H20A H -0.1346 -0.2734 0.8328 0.044 Uiso 1 1 calc R
C21 C -0.1169(3) -0.2397(2) 0.7245(2) 0.0397(9) Uani 1 1 d .
H21A H -0.1971 -0.2640 0.6947 0.048 Uiso 1 1 calc R
H21B H -0.1054 -0.1815 0.7401 0.048 Uiso 1 1 calc R
C22 C -0.0405(3) -0.2435(2) 0.6726(2) 0.0432(10) Uani 1 1 d .
H22A H -0.0560 -0.2100 0.6286 0.052 Uiso 1 1 calc R
H22B H -0.0587 -0.3011 0.6517 0.052 Uiso 1 1 calc R
C23 C 0.1307(3) -0.1167(2) 0.7352(2) 0.0308(8) Uani 1 1 d .
C24 C -0.1340(3) -0.3818(2) 0.7792(2) 0.0313(8) Uani 1 1 d .
C25 C -0.3902(3) -0.6086(2) 0.5994(2) 0.0301(8) Uani 1 1 d .
C26 C -0.4434(3) -0.5403(2) 0.5667(2) 0.0347(8) Uani 1 1 d .
H26A H -0.4420 -0.5044 0.6111 0.042 Uiso 1 1 calc R
C27 C -0.5685(3) -0.5791(2) 0.5190(2) 0.0437(10) Uani 1 1 d .
H27B H -0.6122 -0.6105 0.5528 0.052 Uiso 1 1 calc R
H27A H -0.5716 -0.6181 0.4772 0.052 Uiso 1 1 calc R
C28 C -0.3752(3) -0.4868(2) 0.5172(2) 0.0460(10) Uani 1 1 d .
H28B H -0.3700 -0.5221 0.4756 0.055 Uiso 1 1 calc R
H28A H -0.2974 -0.4589 0.5496 0.055 Uiso 1 1 calc R
C29 C -0.1123(3) -0.5778(2) 0.61892(19) 0.0277(7) Uani 1 1 d .
C30 C -0.0793(3) -0.54213(19) 0.54635(19) 0.0265(7) Uani 1 1 d .
H30A H -0.1509 -0.5553 0.5034 0.032 Uiso 1 1 calc R
C31 C -0.0267(3) -0.4474(2) 0.5546(2) 0.0351(8) Uani 1 1 d .
H31B H 0.0437 -0.4316 0.5976 0.042 Uiso 1 1 calc R
H31A H -0.0801 -0.4213 0.5672 0.042 Uiso 1 1 calc R
C32 C -0.0005(3) -0.5845(2) 0.5212(2) 0.0335(8) Uani 1 1 d .
H32B H -0.0375 -0.6447 0.5132 0.040 Uiso 1 1 calc R
H32A H 0.0711 -0.5738 0.5628 0.040 Uiso 1 1 calc R
C33 C 0.1511(3) 0.3649(2) 0.9945(2) 0.0394(9) Uani 1 1 d .
H33A H 0.1477 0.3321 1.0368 0.047 Uiso 1 1 calc R
C34 C 0.0996(3) 0.4295(3) 0.9878(2) 0.0476(11) Uani 1 1 d .
H34A H 0.0652 0.4403 1.0257 0.057 Uiso 1 1 calc R
C35 C 0.1010(3) 0.4759(2) 0.9252(2) 0.0467(10) Uani 1 1 d .
H35A H 0.0648 0.5177 0.9187 0.056 Uiso 1 1 calc R
C36 C 0.1570(3) 0.4611(2) 0.8699(2) 0.0357(9) Uani 1 1 d .
C37 C 0.2095(3) 0.3967(2) 0.88324(19) 0.0272(7) Uani 1 1 d .
C38 C 0.1625(4) 0.5065(2) 0.8026(3) 0.0500(11) Uani 1 1 d .
H38A H 0.1252 0.5475 0.7922 0.060 Uiso 1 1 calc R
C39 C 0.2217(4) 0.4907(2) 0.7532(2) 0.0486(11) Uani 1 1 d .
H39A H 0.2237 0.5209 0.7092 0.058 Uiso 1 1 calc R
C40 C 0.2809(3) 0.4290(2) 0.7672(2) 0.0349(8) Uani 1 1 d .
C41 C 0.2724(3) 0.3803(2) 0.83108(19) 0.0251(7) Uani 1 1 d .
C42 C 0.3478(3) 0.4125(2) 0.7206(2) 0.0446(10) Uani 1 1 d .
H42A H 0.3569 0.4439 0.6781 0.054 Uiso 1 1 calc R
C43 C 0.3996(3) 0.3513(2) 0.7369(2) 0.0420(10) Uani 1 1 d .
H43A H 0.4447 0.3408 0.7064 0.050 Uiso 1 1 calc R
C44 C 0.3834(3) 0.3045(2) 0.8005(2) 0.0309(8) Uani 1 1 d .
H44A H 0.4169 0.2614 0.8105 0.037 Uiso 1 1 calc R
C45 C 0.1062(3) 0.1835(2) 0.6953(2) 0.0316(8) Uani 1 1 d .
H45A H 0.0725 0.1766 0.7368 0.038 Uiso 1 1 calc R
C46 C 0.0858(3) 0.2437(2) 0.6436(2) 0.0375(9) Uani 1 1 d .
H46A H 0.0391 0.2757 0.6504 0.045 Uiso 1 1 calc R
C47 C 0.1353(3) 0.2548(2) 0.5832(2) 0.0361(9) Uani 1 1 d .
H47A H 0.1226 0.2949 0.5482 0.043 Uiso 1 1 calc R
C48 C 0.2055(3) 0.2060(2) 0.5732(2) 0.0298(8) Uani 1 1 d .
C49 C 0.2211(3) 0.14727(19) 0.62805(18) 0.0245(7) Uani 1 1 d .
C50 C 0.2613(3) 0.2137(2) 0.5117(2) 0.0373(9) Uani 1 1 d .
H50A H 0.2494 0.2519 0.4745 0.045 Uiso 1 1 calc R
C51 C 0.3305(3) 0.1674(2) 0.5059(2) 0.0362(9) Uani 1 1 d .
H51A H 0.3681 0.1756 0.4665 0.043 Uiso 1 1 calc R
C52 C 0.3467(3) 0.1059(2) 0.55967(19) 0.0299(8) Uani 1 1 d .
C53 C 0.2926(3) 0.0958(2) 0.62061(18) 0.0248(7) Uani 1 1 d .
C54 C 0.4134(3) 0.0522(2) 0.5544(2) 0.0368(9) Uani 1 1 d .
H54A H 0.4522 0.0573 0.5157 0.044 Uiso 1 1 calc R
C55 C 0.4202(3) -0.0072(2) 0.6068(2) 0.0393(9) Uani 1 1 d .
H55A H 0.4616 -0.0443 0.6030 0.047 Uiso 1 1 calc R
C56 C 0.3649(3) -0.0119(2) 0.6659(2) 0.0330(8) Uani 1 1 d .
H56A H 0.3712 -0.0525 0.7014 0.040 Uiso 1 1 calc R
C57 C -0.1022(3) -0.6849(2) 0.8039(2) 0.0323(8) Uani 1 1 d .
H57A H -0.0676 -0.6737 0.7631 0.039 Uiso 1 1 calc R
C58 C -0.0819(3) -0.7486(2) 0.8511(2) 0.0420(9) Uani 1 1 d .
H58A H -0.0332 -0.7780 0.8423 0.050 Uiso 1 1 calc R
C59 C -0.1337(3) -0.7675(2) 0.9100(2) 0.0434(10) Uani 1 1 d .
H59A H -0.1214 -0.8102 0.9416 0.052 Uiso 1 1 calc R
C60 C -0.2061(3) -0.7220(2) 0.9230(2) 0.0355(9) Uani 1 1 d .
C61 C -0.2204(3) -0.6581(2) 0.87392(18) 0.0270(7) Uani 1 1 d .
C62 C -0.2670(3) -0.7382(3) 0.9825(2) 0.0452(10) Uani 1 1 d .
H62A H -0.2597 -0.7816 1.0144 0.054 Uiso 1 1 calc R
C63 C -0.3346(3) -0.6916(3) 0.9930(2) 0.0472(11) Uani 1 1 d .
H63A H -0.3737 -0.7038 1.0315 0.057 Uiso 1 1 calc R
C64 C -0.3466(3) -0.6245(2) 0.9460(2) 0.0351(9) Uani 1 1 d .
C65 C -0.2913(3) -0.6082(2) 0.88582(19) 0.0274(7) Uani 1 1 d .
C66 C -0.4114(3) -0.5709(2) 0.9558(2) 0.0454(10) Uani 1 1 d .
H66A H -0.4488 -0.5784 0.9953 0.055 Uiso 1 1 calc R
C67 C -0.4194(3) -0.5083(2) 0.9073(3) 0.0478(11) Uani 1 1 d .
H67A H -0.4624 -0.4731 0.9130 0.057 Uiso 1 1 calc R
C68 C -0.3619(3) -0.4980(2) 0.8489(2) 0.0371(9) Uani 1 1 d .
H68A H -0.3675 -0.4550 0.8162 0.045 Uiso 1 1 calc R
C69 C -0.1519(3) -0.8443(2) 0.4924(2) 0.0332(8) Uani 1 1 d .
H69A H -0.1489 -0.8071 0.4534 0.040 Uiso 1 1 calc R
C70 C -0.1020(3) -0.9090(2) 0.4910(2) 0.0415(9) Uani 1 1 d .
H70A H -0.0692 -0.9155 0.4508 0.050 Uiso 1 1 calc R
C71 C -0.1023(3) -0.9616(2) 0.5491(2) 0.0395(9) Uani 1 1 d .
H71A H -0.0666 -1.0034 0.5505 0.047 Uiso 1 1 calc R
C72 C -0.1573(3) -0.9531(2) 0.6079(2) 0.0327(8) Uani 1 1 d .
C73 C -0.2079(3) -0.8883(2) 0.60260(19) 0.0255(7) Uani 1 1 d .
C74 C -0.1634(3) -1.0066(2) 0.6697(2) 0.0420(10) Uani 1 1 d .
H74A H -0.1270 -1.0482 0.6746 0.050 Uiso 1 1 calc R
C75 C -0.2223(3) -0.9975(2) 0.7217(2) 0.0444(10) Uani 1 1 d .
H75A H -0.2264 -1.0336 0.7616 0.053 Uiso 1 1 calc R
C76 C -0.2781(3) -0.9337(2) 0.7167(2) 0.0317(8) Uani 1 1 d .
C77 C -0.2698(3) -0.8781(2) 0.65792(18) 0.0249(7) Uani 1 1 d .
C78 C -0.3419(3) -0.9220(2) 0.7676(2) 0.0373(9) Uani 1 1 d .
H78A H -0.3500 -0.9575 0.8077 0.045 Uiso 1 1 calc R
C79 C -0.3922(3) -0.8593(2) 0.7592(2) 0.0384(9) Uani 1 1 d .
H79A H -0.4350 -0.8518 0.7928 0.046 Uiso 1 1 calc R
C80 C -0.3783(3) -0.8066(2) 0.6991(2) 0.0310(8) Uani 1 1 d .
H80A H -0.4119 -0.7635 0.6938 0.037 Uiso 1 1 calc R

loop_
_atom_site_aniso_label
_atom_site_aniso_U_11
_atom_site_aniso_U_22
_atom_site_aniso_U_33
_atom_site_aniso_U_23
_atom_site_aniso_U_13
_atom_site_aniso_U_12
Co1 0.0325(3) 0.0245(2) 0.0204(2) 0.00601(18) 0.00640(19) 0.0123(2)
Co2 0.0317(3) 0.0219(2) 0.0241(3) 0.00536(19) 0.0092(2) 0.00753(19)
Co3 0.0303(3) 0.0224(2) 0.0227(2) 0.00496(18) 0.01139(19) 0.00716(19)
Co4 0.0318(3) 0.0234(2) 0.0202(2) 0.00512(18) 0.00629(19) 0.01070(19)
O1 0.0421(14) 0.0293(13) 0.0247(13) 0.0073(10) 0.0060(11) 0.0082(11)
O2 0.0461(16) 0.0524(17) 0.0277(14) 0.0112(12) 0.0068(12) 0.0035(13)
O3 0.0421(15) 0.0453(16) 0.0261(13) 0.0065(12) 0.0041(11) 0.0049(12)
O4 0.0368(13) 0.0308(13) 0.0269(13) 0.0054(10) 0.0063(11) 0.0110(11)
O5 0.0335(13) 0.0307(13) 0.0257(13) 0.0038(10) 0.0067(10) 0.0042(10)
O6 0.0617(18) 0.0308(14) 0.0463(16) 0.0033(12) 0.0333(14) 0.0064(12)
O7 0.072(2) 0.0503(17) 0.0316(15) -0.0018(13) -0.0013(13) 0.0445(15)
O8 0.0356(13) 0.0307(13) 0.0266(13) 0.0070(10) 0.0035(10) 0.0114(11)
O9 0.0423(14) 0.0240(13) 0.0388(14) 0.0069(11) 0.0136(12) 0.0092(11)
O10 0.0428(15) 0.0311(14) 0.0479(16) 0.0085(12) 0.0057(13) 0.0077(12)
O11 0.0422(15) 0.0293(14) 0.0451(16) 0.0067(12) 0.0042(13) 0.0079(12)
O12 0.0403(14) 0.0253(13) 0.0379(14) 0.0075(11) 0.0110(11) 0.0092(11)
O13 0.0338(13) 0.0300(13) 0.0253(13) 0.0052(10) 0.0046(10) 0.0089(10)
O14 0.075(2) 0.0529(18) 0.0308(15) -0.0015(13) 0.0011(14) 0.0462(16)
O15 0.0550(16) 0.0346(14) 0.0349(14) 0.0008(12) 0.0295(13) 0.0031(12)
O16 0.0364(13) 0.0276(13) 0.0253(13) 0.0061(10) 0.0095(10) 0.0035(10)
N1 0.0333(16) 0.0303(16) 0.0220(15) 0.0012(12) 0.0075(12) 0.0108(13)
N2 0.0286(14) 0.0213(14) 0.0226(14) 0.0032(11) 0.0075(11) 0.0088(11)
N3 0.0269(14) 0.0254(15) 0.0229(14) 0.0026(11) 0.0063(11) 0.0085(12)
N4 0.0287(15) 0.0221(14) 0.0273(15) 0.0015(12) 0.0060(12) 0.0088(12)
N5 0.0331(16) 0.0253(15) 0.0315(16) -0.0001(12) 0.0124(13) 0.0091(12)
N6 0.0258(14) 0.0274(15) 0.0244(15) 0.0022(12) 0.0067(12) 0.0091(12)
N7 0.0263(14) 0.0228(14) 0.0228(14) 0.0036(11) 0.0062(11) 0.0079(11)
N8 0.0275(14) 0.0293(15) 0.0236(14) 0.0026(12) 0.0063(12) 0.0097(12)
C1 0.066(3) 0.041(2) 0.025(2) 0.0051(17) 0.0038(18) 0.026(2)
C2 0.078(3) 0.122(4) 0.059(3) 0.041(3) 0.006(2) -0.002(3)
C3 0.072(3) 0.107(4) 0.058(3) 0.036(3) -0.005(2) -0.011(3)
C4 0.048(2) 0.037(2) 0.0290(18) 0.0026(15) 0.0019(16) 0.0168(17)
C5 0.065(3) 0.098(3) 0.055(3) 0.033(3) 0.011(2) 0.008(2)
C6 0.062(3) 0.080(3) 0.050(3) 0.025(2) 0.000(2) 0.001(2)
C7 0.043(2) 0.034(2) 0.0239(18) 0.0051(16) 0.0080(16) 0.0186(17)
C8 0.038(2) 0.0329(19) 0.0241(18) 0.0006(15) 0.0072(15) 0.0179(16)
C9 0.0298(18) 0.031(2) 0.0275(19) 0.0039(15) 0.0090(15) 0.0045(15)
C10 0.046(2) 0.037(2) 0.0272(19) 0.0061(16) 0.0127(17) -0.0025(17)
C11 0.047(2) 0.065(3) 0.047(2) 0.023(2) 0.017(2) 0.021(2)
C12 0.041(2) 0.070(3) 0.053(3) 0.018(2) 0.024(2) 0.018(2)
C13 0.0272(18) 0.0270(18) 0.033(2) 0.0027(15) 0.0058(15) 0.0122(14)
C14 0.0342(19) 0.0301(19) 0.0282(18) 0.0073(15) 0.0071(15) 0.0185(15)
C15 0.044(2) 0.044(2) 0.0289(19) 0.0090(16) 0.0128(16) 0.0223(18)
C16 0.049(2) 0.043(2) 0.033(2) 0.0034(17) 0.0107(17) 0.0320(19)
C17 0.051(2) 0.0258(19) 0.043(2) 0.0023(17) 0.0212(18) 0.0110(17)
C18 0.043(2) 0.025(2) 0.067(3) 0.0137(19) 0.011(2) 0.0082(17)
C19 0.060(3) 0.028(2) 0.034(2) 0.0068(16) 0.0049(19) 0.0056(18)
C20 0.045(2) 0.0268(19) 0.040(2) 0.0046(16) 0.0157(18) 0.0106(16)
C21 0.035(2) 0.0242(19) 0.055(2) 0.0115(17) 0.0059(18) 0.0078(15)
C22 0.060(3) 0.029(2) 0.032(2) 0.0047(16) 0.0083(19) 0.0045(18)
C23 0.036(2) 0.0266(18) 0.033(2) 0.0056(15) 0.0178(16) 0.0065(15)
C24 0.037(2) 0.0274(19) 0.032(2) 0.0073(16) 0.0168(16) 0.0070(16)
C25 0.0291(18) 0.0259(18) 0.034(2) 0.0012(15) 0.0054(15) 0.0092(14)
C26 0.044(2) 0.0285(19) 0.033(2) 0.0032(15) 0.0023(16) 0.0199(16)
C27 0.042(2) 0.038(2) 0.055(3) 0.0168(19) 0.0142(19) 0.0166(18)
C28 0.033(2) 0.043(2) 0.063(3) 0.012(2) 0.0096(19) 0.0170(18)
C29 0.0246(17) 0.0313(19) 0.0256(18) 0.0028(15) 0.0088(14) 0.0044(14)
C30 0.0341(18) 0.0229(17) 0.0283(18) 0.0054(14) 0.0166(15) 0.0100(14)
C31 0.048(2) 0.0292(19) 0.038(2) 0.0037(16) 0.0260(18) 0.0146(17)
C32 0.045(2) 0.0291(19) 0.039(2) 0.0118(16) 0.0244(17) 0.0185(16)
C33 0.039(2) 0.051(2) 0.031(2) 0.0001(18) 0.0108(17) 0.0166(18)
C34 0.041(2) 0.059(3) 0.048(3) -0.012(2) 0.0140(19) 0.020(2)
C35 0.040(2) 0.044(2) 0.061(3) -0.009(2) 0.007(2) 0.0257(19)
C36 0.034(2) 0.031(2) 0.042(2) 0.0014(17) 0.0035(17) 0.0152(16)
C37 0.0244(17) 0.0261(18) 0.0299(18) 0.0016(14) 0.0043(14) 0.0084(14)
C38 0.054(3) 0.036(2) 0.063(3) 0.012(2) 0.004(2) 0.028(2)
C39 0.061(3) 0.038(2) 0.047(2) 0.0231(19) 0.011(2) 0.018(2)
C40 0.040(2) 0.030(2) 0.030(2) 0.0077(16) 0.0065(16) 0.0077(16)
C41 0.0255(17) 0.0240(17) 0.0244(17) 0.0027(14) 0.0040(14) 0.0078(14)
C42 0.052(2) 0.046(2) 0.033(2) 0.0164(18) 0.0165(18) 0.0063(19)
C43 0.046(2) 0.052(3) 0.031(2) 0.0027(18) 0.0213(18) 0.0095(19)
C44 0.0297(18) 0.0293(19) 0.034(2) 0.0012(15) 0.0100(15) 0.0090(15)
C45 0.0309(18) 0.035(2) 0.0293(19) -0.0010(15) 0.0081(15) 0.0103(15)
C46 0.038(2) 0.036(2) 0.042(2) 0.0009(17) 0.0058(17) 0.0203(17)
C47 0.039(2) 0.033(2) 0.036(2) 0.0102(16) 0.0070(17) 0.0133(16)
C48 0.0323(18) 0.0244(18) 0.0299(19) 0.0080(15) 0.0054(15) 0.0071(14)
C49 0.0236(17) 0.0239(17) 0.0217(17) -0.0006(13) 0.0035(13) 0.0035(13)
C50 0.042(2) 0.040(2) 0.029(2) 0.0133(17) 0.0107(17) 0.0107(18)
C51 0.037(2) 0.044(2) 0.0295(19) 0.0107(17) 0.0157(16) 0.0082(17)
C52 0.0293(18) 0.0326(19) 0.0277(18) -0.0024(15) 0.0115(15) 0.0060(15)
C53 0.0251(17) 0.0230(17) 0.0228(17) 0.0027(13) 0.0052(13) 0.0034(13)
C54 0.038(2) 0.037(2) 0.039(2) 0.0001(17) 0.0184(17) 0.0100(17)
C55 0.039(2) 0.034(2) 0.049(2) -0.0048(18) 0.0146(18) 0.0163(17)
C56 0.036(2) 0.0242(18) 0.039(2) 0.0043(16) 0.0079(16) 0.0122(15)
C57 0.0308(18) 0.036(2) 0.0305(19) 0.0019(16) 0.0057(15) 0.0126(16)
C58 0.037(2) 0.039(2) 0.050(2) -0.0037(19) 0.0035(18) 0.0202(18)
C59 0.051(2) 0.032(2) 0.041(2) 0.0121(18) 0.0032(19) 0.0130(18)
C60 0.037(2) 0.032(2) 0.0285(19) 0.0064(16) 0.0005(16) 0.0046(16)
C61 0.0258(17) 0.0294(18) 0.0214(17) 0.0035(14) 0.0031(13) 0.0046(14)
C62 0.049(2) 0.045(2) 0.034(2) 0.0197(18) 0.0106(18) 0.0045(19)
C63 0.048(2) 0.058(3) 0.032(2) 0.0099(19) 0.0200(18) 0.002(2)
C64 0.039(2) 0.037(2) 0.0248(18) -0.0012(16) 0.0152(16) -0.0009(16)
C65 0.0271(17) 0.0258(18) 0.0240(17) 0.0007(14) 0.0071(14) 0.0002(14)
C66 0.047(2) 0.043(2) 0.045(2) -0.0118(19) 0.0260(19) -0.0002(19)
C67 0.045(2) 0.039(2) 0.065(3) -0.012(2) 0.028(2) 0.0101(19)
C68 0.040(2) 0.029(2) 0.047(2) 0.0019(17) 0.0203(18) 0.0104(16)
C69 0.0340(19) 0.041(2) 0.0273(19) 0.0033(16) 0.0111(15) 0.0126(16)
C70 0.040(2) 0.049(2) 0.040(2) -0.0056(19) 0.0154(18) 0.0157(18)
C71 0.036(2) 0.035(2) 0.050(2) -0.0050(18) 0.0096(18) 0.0154(17)
C72 0.0286(18) 0.0278(19) 0.041(2) -0.0002(16) 0.0057(16) 0.0109(15)
C73 0.0247(17) 0.0239(17) 0.0254(17) 0.0028(14) 0.0033(14) 0.0066(13)
C74 0.046(2) 0.034(2) 0.052(3) 0.0130(18) 0.0100(19) 0.0231(18)
C75 0.052(2) 0.035(2) 0.046(2) 0.0173(18) 0.010(2) 0.0151(19)
C76 0.0345(19) 0.0294(19) 0.0278(19) 0.0063(15) 0.0049(15) 0.0076(15)
C77 0.0238(16) 0.0247(17) 0.0235(17) 0.0020(14) 0.0038(13) 0.0057(14)
C78 0.043(2) 0.039(2) 0.0276(19) 0.0131(16) 0.0107(16) 0.0066(17)
C79 0.041(2) 0.047(2) 0.030(2) 0.0038(17) 0.0181(17) 0.0085(18)
C80 0.0296(18) 0.0303(19) 0.035(2) 0.0008(15) 0.0108(15) 0.0096(15)

loop_
_atom_type_symbol
_atom_type_description
_atom_type_scat_dispersion_real
_atom_type_scat_dispersion_imag
_atom_type_scat_source
C C 0.0033 0.0016 'International Tables Vol C Tables 4.2.6.8 and 6.1.1.4'
H H 0.0000 0.0000 'International Tables Vol C Tables 4.2.6.8 and 6.1.1.4'
N N 0.0061 0.0033 'International Tables Vol C Tables 4.2.6.8 and 6.1.1.4'
O O 0.0106 0.0060 'International Tables Vol C Tables 4.2.6.8 and 6.1.1.4'
Co Co 0.3494 0.9721 'International Tables Vol C Tables 4.2.6.8 and 6.1.1.4'

loop_
_geom_angle_atom_site_label_1
_geom_angle_atom_site_label_2
_geom_angle_atom_site_label_3
_geom_angle
_geom_angle_site_symmetry_1
_geom_angle_site_symmetry_3
O5 Co1 O7 94.22(10) . .
O5 Co1 N2 93.11(9) . .
O7 Co1 N2 101.19(11) . .
O5 Co1 N1 93.45(10) . .
O7 Co1 N1 172.31(11) . .
N2 Co1 N1 77.74(10) . .
O5 Co1 O1 160.63(9) . .
O7 Co1 O1 84.40(10) . .
N2 Co1 O1 106.13(9) . .
N1 Co1 O1 88.57(10) . .
O5 Co1 O2 100.09(9) . .
O7 Co1 O2 86.57(11) . .
N2 Co1 O2 164.20(10) . .
N1 Co1 O2 92.72(11) . .
O1 Co1 O2 60.56(9) . .
O5 Co1 C7 130.38(11) . .
O7 Co1 C7 82.53(11) . .
N2 Co1 C7 136.25(11) . .
N1 Co1 C7 92.98(11) . .
O1 Co1 C7 30.26(10) . .
O2 Co1 C7 30.45(10) . .
O8 Co2 O6 94.48(10) . .
O8 Co2 N3 98.20(9) . .
O6 Co2 N3 102.89(11) . .
O8 Co2 O10 99.59(9) . .
O6 Co2 O10 88.48(10) . .
N3 Co2 O10 158.03(10) . .
O8 Co2 N4 89.06(10) . .
O6 Co2 N4 176.36(10) . .
N3 Co2 N4 77.42(10) . .
O10 Co2 N4 90.07(10) . .
O8 Co2 O9 159.58(9) . .
O6 Co2 O9 89.72(10) . .
N3 Co2 O9 100.33(9) . .
O10 Co2 O9 60.49(9) . .
N4 Co2 O9 86.66(9) . .
O8 Co2 C23 129.52(11) . .
O6 Co2 C23 88.97(10) . .
N3 Co2 C23 130.01(11) . .
O10 Co2 C23 30.06(10) . .
N4 Co2 C23 88.10(10) . .
O9 Co2 C23 30.44(10) . .
O13 Co3 O15 94.57(10) . .
O13 Co3 N5 89.02(10) . .
O15 Co3 N5 176.38(10) . .
O13 Co3 N6 96.04(9) . .
O15 Co3 N6 101.72(10) . .
N5 Co3 N6 77.43(10) . .
O13 Co3 O11 99.40(9) . .
O15 Co3 O11 88.26(10) . .
N5 Co3 O11 91.58(10) . .
N6 Co3 O11 160.88(10) . .
O13 Co3 O12 159.07(9) . .
O15 Co3 O12 89.56(9) . .
N5 Co3 O12 87.23(10) . .
N6 Co3 O12 103.21(9) . .
O11 Co3 O12 60.16(9) . .
O13 Co3 C24 129.24(11) . .
O15 Co3 C24 88.52(10) . .
N5 Co3 C24 89.54(11) . .
N6 Co3 C24 132.87(11) . .
O11 Co3 C24 29.94(10) . .
O12 Co3 C24 30.22(10) . .
O16 Co4 O14 94.08(11) . .
O16 Co4 N7 94.87(9) . .
O14 Co4 N7 104.31(11) . .
O16 Co4 N8 93.09(10) . .
O14 Co4 N8 172.40(10) . .
N7 Co4 N8 77.57(10) . .
O16 Co4 O3 101.45(9) . 1_444
O14 Co4 O3 85.70(10) . 1_444
N7 Co4 O3 160.24(10) . 1_444
N8 Co4 O3 90.39(10) . 1_444
O16 Co4 O4 162.21(9) . 1_444
O14 Co4 O4 85.07(10) . 1_444
N7 Co4 O4 102.56(9) . 1_444
N8 Co4 O4 87.33(9) . 1_444
O3 Co4 O4 60.76(9) 1_444 1_444
O16 Co4 C8 131.92(10) . 1_444
O14 Co4 C8 82.75(10) . 1_444
N7 Co4 C8 132.54(11) . 1_444
N8 Co4 C8 90.57(10) . 1_444
O3 Co4 C8 30.55(10) 1_444 1_444
O4 Co4 C8 30.32(10) 1_444 1_444
C7 O1 Co1 89.9(2) . .
C7 O2 Co1 88.4(2) . .
C8 O3 Co4 89.2(2) . 1_666
C8 O4 Co4 88.6(2) . 1_666
C9 O5 Co1 126.2(2) . .
C9 O6 Co2 131.6(2) . .
C13 O7 Co1 134.1(2) . .
C13 O8 Co2 127.6(2) . .
C23 O9 Co2 89.2(2) . .
C23 O10 Co2 90.1(2) . .
C24 O11 Co3 90.0(2) . .
C24 O12 Co3 89.6(2) . .
C25 O13 Co3 129.2(2) . .
C25 O14 Co4 133.8(2) . .
C29 O15 Co3 131.2(2) . .
C29 O16 Co4 125.8(2) . .
C33 N1 C37 117.4(3) . .
C33 N1 Co1 128.7(2) . .
C37 N1 Co1 113.9(2) . .
C44 N2 C41 117.6(3) . .
C44 N2 Co1 128.5(2) . .
C41 N2 Co1 113.8(2) . .
C45 N3 C49 117.4(3) . .
C45 N3 Co2 128.4(2) . .
C49 N3 Co2 114.2(2) . .
C56 N4 C53 117.3(3) . .
C56 N4 Co2 128.9(2) . .
C53 N4 Co2 113.8(2) . .
C68 N5 C65 117.9(3) . .
C68 N5 Co3 127.6(2) . .
C65 N5 Co3 114.6(2) . .
C57 N6 C61 117.5(3) . .
C57 N6 Co3 128.8(2) . .
C61 N6 Co3 113.7(2) . .
C80 N7 C77 117.8(3) . .
C80 N7 Co4 128.0(2) . .
C77 N7 Co4 114.1(2) . .
C69 N8 C73 118.0(3) . .
C69 N8 Co4 128.2(2) . .
C73 N8 Co4 113.8(2) . .
C2 C1 C6 108.8(4) . .
C2 C1 C7 111.4(4) . .
C6 C1 C7 111.6(3) . .
C2 C1 H1A 108.3 . .
C6 C1 H1A 108.3 . .
C7 C1 H1A 108.3 . .
C1 C2 C3 110.5(5) . .
C1 C2 H2A 109.6 . .
C3 C2 H2A 109.6 . .
C1 C2 H2B 109.6 . .
C3 C2 H2B 109.6 . .
H2A C2 H2B 108.1 . .
C4 C3 C2 112.0(4) . .
C4 C3 H3A 109.2 . .
C2 C3 H3A 109.2 . .
C4 C3 H3B 109.2 . .
C2 C3 H3B 109.2 . .
H3A C3 H3B 107.9 . .
C5 C4 C3 112.7(4) . .
C5 C4 C8 113.0(3) . .
C3 C4 C8 112.5(3) . .
C5 C4 H4A 106.0 . .
C3 C4 H4A 106.0 . .
C8 C4 H4A 106.0 . .
C4 C5 C6 111.2(4) . .
C4 C5 H5A 109.4 . .
C6 C5 H5A 109.4 . .
C4 C5 H5B 109.4 . .
C6 C5 H5B 109.4 . .
H5A C5 H5B 108.0 . .
C1 C6 C5 110.6(4) . .
C1 C6 H6A 109.5 . .
C5 C6 H6A 109.5 . .
C1 C6 H6B 109.5 . .
C5 C6 H6B 109.5 . .
H6A C6 H6B 108.1 . .
O1 C7 O2 120.5(3) . .
O1 C7 C1 120.1(3) . .
O2 C7 C1 119.3(3) . .
O1 C7 Co1 59.87(17) . .
O2 C7 Co1 61.11(18) . .
C1 C7 Co1 173.9(3) . .
O4 C8 O3 120.9(3) . .
O4 C8 C4 120.5(3) . .
O3 C8 C4 118.6(3) . .
O4 C8 Co4 61.06(17) . 1_666
O3 C8 Co4 60.22(17) . 1_666
C4 C8 Co4 175.9(3) . 1_666
O6 C9 O5 123.3(3) . .
O6 C9 C10 119.2(3) . .
O5 C9 C10 117.5(3) . .
C12 C10 C9 112.4(3) . .
C12 C10 C11 111.1(3) . .
C9 C10 C11 110.3(3) . .
C12 C10 H10A 107.6 . .
C9 C10 H10A 107.6 . .
C11 C10 H10A 107.6 . .
C10 C11 C12 111.3(3) . 2_557
C10 C11 H11B 109.4 . .
C12 C11 H11B 109.4 2_557 .
C10 C11 H11A 109.4 . .
C12 C11 H11A 109.4 2_557 .
H11B C11 H11A 108.0 . .
C10 C12 C11 111.6(3) . 2_557
C10 C12 H12B 109.3 . .
C11 C12 H12B 109.3 2_557 .
C10 C12 H12A 109.3 . .
C11 C12 H12A 109.3 2_557 .
H12B C12 H12A 108.0 . .
O7 C13 O8 125.0(3) . .
O7 C13 C14 116.4(3) . .
O8 C13 C14 118.6(3) . .
C15 C14 C16 110.7(3) . .
C15 C14 C13 111.8(3) . .
C16 C14 C13 113.2(3) . .
C15 C14 H14A 106.9 . .
C16 C14 H14A 106.9 . .
C13 C14 H14A 106.9 . .
C14 C15 C16 111.2(3) . 2_657
C14 C15 H15A 109.4 . .
C16 C15 H15A 109.4 2_657 .
C14 C15 H15B 109.4 . .
C16 C15 H15B 109.4 2_657 .
H15A C15 H15B 108.0 . .
C14 C16 C15 111.5(3) . 2_657
C14 C16 H16A 109.3 . .
C15 C16 H16A 109.3 2_657 .
C14 C16 H16B 109.3 . .
C15 C16 H16B 109.3 2_657 .
H16A C16 H16B 108.0 . .
C23 C17 C22 112.9(3) . .
C23 C17 C18 112.4(3) . .
C22 C17 C18 110.6(3) . .
C23 C17 H17A 106.9 . .
C22 C17 H17A 106.9 . .
C18 C17 H17A 106.9 . .
C19 C18 C17 111.7(3) . .
C19 C18 H18A 109.3 . .
C17 C18 H18A 109.3 . .
C19 C18 H18B 109.3 . .
C17 C18 H18B 109.3 . .
H18A C18 H18B 107.9 . .
C18 C19 C20 112.7(3) . .
C18 C19 H19A 109.1 . .
C20 C19 H19A 109.1 . .
C18 C19 H19B 109.1 . .
C20 C19 H19B 109.1 . .
H19A C19 H19B 107.8 . .
C19 C20 C21 110.2(3) . .
C19 C20 C24 112.5(3) . .
C21 C20 C24 112.1(3) . .
C19 C20 H20A 107.2 . .
C21 C20 H20A 107.2 . .
C24 C20 H20A 107.2 . .
C22 C21 C20 112.1(3) . .
C22 C21 H21A 109.2 . .
C20 C21 H21A 109.2 . .
C22 C21 H21B 109.2 . .
C20 C21 H21B 109.2 . .
H21A C21 H21B 107.9 . .
C21 C22 C17 112.1(3) . .
C21 C22 H22A 109.2 . .
C17 C22 H22A 109.2 . .
C21 C22 H22B 109.2 . .
C17 C22 H22B 109.2 . .
H22A C22 H22B 107.9 . .
O10 C23 O9 120.2(3) . .
O10 C23 C17 119.7(3) . .
O9 C23 C17 120.0(3) . .
O10 C23 Co2 59.82(18) . .
O9 C23 Co2 60.37(17) . .
C17 C23 Co2 176.8(2) . .
O11 C24 O12 120.2(3) . .
O11 C24 C20 119.8(3) . .
O12 C24 C20 120.0(3) . .
O11 C24 Co3 60.01(18) . .
O12 C24 Co3 60.14(17) . .
C20 C24 Co3 178.3(2) . .
O14 C25 O13 124.4(3) . .
O14 C25 C26 117.0(3) . .
O13 C25 C26 118.6(3) . .
C28 C26 C27 110.4(3) . .
C28 C26 C25 110.9(3) . .
C27 C26 C25 110.4(3) . .
C28 C26 H26A 108.3 . .
C27 C26 H26A 108.3 . .
C25 C26 H26A 108.3 . .
C26 C27 C28 112.5(3) . 2_446
C26 C27 H27B 109.1 . .
C28 C27 H27B 109.1 2_446 .
C26 C27 H27A 109.1 . .
C28 C27 H27A 109.1 2_446 .
H27B C27 H27A 107.8 . .
C26 C28 C27 111.1(3) . 2_446
C26 C28 H28B 109.4 . .
C27 C28 H28B 109.4 2_446 .
C26 C28 H28A 109.4 . .
C27 C28 H28A 109.4 2_446 .
H28B C28 H28A 108.0 . .
O15 C29 O16 123.8(3) . .
O15 C29 C30 117.7(3) . .
O16 C29 C30 118.5(3) . .
C31 C30 C29 113.9(3) . .
C31 C30 C32 110.4(3) . .
C29 C30 C32 111.8(3) . .
C31 C30 H30A 106.8 . .
C29 C30 H30A 106.8 . .
C32 C30 H30A 106.8 . .
C30 C31 C32 111.3(3) . 2_546
C30 C31 H31B 109.4 . .
C32 C31 H31B 109.4 2_546 .
C30 C31 H31A 109.4 . .
C32 C31 H31A 109.4 2_546 .
H31B C31 H31A 108.0 . .
C30 C32 C31 111.8(3) . 2_546
C30 C32 H32B 109.3 . .
C31 C32 H32B 109.3 2_546 .
C30 C32 H32A 109.3 . .
C31 C32 H32A 109.3 2_546 .
H32B C32 H32A 107.9 . .
N1 C33 C34 123.7(4) . .
N1 C33 H33A 118.1 . .
C34 C33 H33A 118.1 . .
C35 C34 C33 118.7(4) . .
C35 C34 H34A 120.7 . .
C33 C34 H34A 120.7 . .
C34 C35 C36 120.2(4) . .
C34 C35 H35A 119.9 . .
C36 C35 H35A 119.9 . .
C35 C36 C37 116.9(3) . .
C35 C36 C38 123.9(4) . .
C37 C36 C38 119.2(4) . .
N1 C37 C36 123.1(3) . .
N1 C37 C41 117.0(3) . .
C36 C37 C41 120.0(3) . .
C39 C38 C36 120.6(4) . .
C39 C38 H38A 119.7 . .
C36 C38 H38A 119.7 . .
C38 C39 C40 121.6(4) . .
C38 C39 H39A 119.2 . .
C40 C39 H39A 119.2 . .
C42 C40 C41 116.6(3) . .
C42 C40 C39 124.4(3) . .
C41 C40 C39 119.0(3) . .
N2 C41 C40 123.2(3) . .
N2 C41 C37 117.4(3) . .
C40 C41 C37 119.4(3) . .
C43 C42 C40 120.8(3) . .
C43 C42 H42A 119.6 . .
C40 C42 H42A 119.6 . .
C42 C43 C44 118.5(4) . .
C42 C43 H43A 120.8 . .
C44 C43 H43A 120.8 . .
N2 C44 C43 123.3(3) . .
N2 C44 H44A 118.4 . .
C43 C44 H44A 118.4 . .
N3 C45 C46 123.4(3) . .
N3 C45 H45A 118.3 . .
C46 C45 H45A 118.3 . .
C47 C46 C45 118.9(3) . .
C47 C46 H46A 120.5 . .
C45 C46 H46A 120.5 . .
C46 C47 C48 120.2(3) . .
C46 C47 H47A 119.9 . .
C48 C47 H47A 119.9 . .
C49 C48 C47 116.8(3) . .
C49 C48 C50 119.2(3) . .
C47 C48 C50 124.0(3) . .
N3 C49 C48 123.3(3) . .
N3 C49 C53 117.7(3) . .
C48 C49 C53 119.0(3) . .
C51 C50 C48 121.9(3) . .
C51 C50 H50A 119.1 . .
C48 C50 H50A 119.1 . .
C50 C51 C52 120.5(3) . .
C50 C51 H51A 119.7 . .
C52 C51 H51A 119.7 . .
C53 C52 C54 117.3(3) . .
C53 C52 C51 119.4(3) . .
C54 C52 C51 123.3(3) . .
N4 C53 C52 123.1(3) . .
N4 C53 C49 116.8(3) . .
C52 C53 C49 120.0(3) . .
C55 C54 C52 119.2(3) . .
C55 C54 H54A 120.4 . .
C52 C54 H54A 120.4 . .
C54 C55 C56 119.5(3) . .
C54 C55 H55A 120.2 . .
C56 C55 H55A 120.2 . .
N4 C56 C55 123.5(3) . .
N4 C56 H56A 118.2 . .
C55 C56 H56A 118.2 . .
N6 C57 C58 123.1(3) . .
N6 C57 H57A 118.4 . .
C58 C57 H57A 118.4 . .
C59 C58 C57 119.5(4) . .
C59 C58 H58A 120.3 . .
C57 C58 H58A 120.3 . .
C58 C59 C60 119.6(3) . .
C58 C59 H59A 120.2 . .
C60 C59 H59A 120.2 . .
C61 C60 C59 117.3(3) . .
C61 C60 C62 118.7(3) . .
C59 C60 C62 123.9(3) . .
N6 C61 C60 122.9(3) . .
N6 C61 C65 117.4(3) . .
C60 C61 C65 119.6(3) . .
C63 C62 C60 121.4(4) . .
C63 C62 H62A 119.3 . .
C60 C62 H62A 119.3 . .
C62 C63 C64 120.8(4) . .
C62 C63 H63A 119.6 . .
C64 C63 H63A 119.6 . .
C65 C64 C66 116.4(3) . .
C65 C64 C63 119.6(4) . .
C66 C64 C63 124.0(3) . .
N5 C65 C64 123.3(3) . .
N5 C65 C61 116.9(3) . .
C64 C65 C61 119.8(3) . .
C67 C66 C64 120.1(3) . .
C67 C66 H66A 119.9 . .
C64 C66 H66A 119.9 . .
C66 C67 C68 118.8(4) . .
C66 C67 H67A 120.6 . .
C68 C67 H67A 120.6 . .
N5 C68 C67 123.5(4) . .
N5 C68 H68A 118.3 . .
C67 C68 H68A 118.3 . .
N8 C69 C70 123.4(3) . .
N8 C69 H69A 118.3 . .
C70 C69 H69A 118.3 . .
C71 C70 C69 118.7(4) . .
C71 C70 H70A 120.6 . .
C69 C70 H70A 120.6 . .
C70 C71 C72 119.9(3) . .
C70 C71 H71A 120.1 . .
C72 C71 H71A 120.1 . .
C73 C72 C74 119.8(3) . .
C73 C72 C71 116.9(3) . .
C74 C72 C71 123.3(3) . .
N8 C73 C72 123.0(3) . .
N8 C73 C77 116.9(3) . .
C72 C73 C77 120.1(3) . .
C75 C74 C72 120.3(3) . .
C75 C74 H74A 119.9 . .
C72 C74 H74A 119.9 . .
C74 C75 C76 121.5(4) . .
C74 C75 H75A 119.2 . .
C76 C75 H75A 119.2 . .
C77 C76 C78 116.4(3) . .
C77 C76 C75 119.3(3) . .
C78 C76 C75 124.3(3) . .
N7 C77 C76 123.4(3) . .
N7 C77 C73 117.6(3) . .
C76 C77 C73 119.0(3) . .
C79 C78 C76 120.7(3) . .
C79 C78 H78A 119.6 . .
C76 C78 H78A 119.6 . .
C78 C79 C80 118.6(3) . .
C78 C79 H79A 120.7 . .
C80 C79 H79A 120.7 . .
N7 C80 C79 123.0(3) . .
N7 C80 H80A 118.5 . .
C79 C80 H80A 118.5 . .

loop_
_geom_bond_atom_site_label_1
_geom_bond_atom_site_label_2
_geom_bond_distance
_geom_bond_site_symmetry_2
Co1 O5 2.038(2) .
Co1 O7 2.043(2) .
Co1 N2 2.125(3) .
Co1 N1 2.133(3) .
Co1 O1 2.150(2) .
Co1 O2 2.177(2) .
Co1 C7 2.485(3) .
Co2 O8 2.028(2) .
Co2 O6 2.068(3) .
Co2 N3 2.135(3) .
Co2 O10 2.160(2) .
Co2 N4 2.161(3) .
Co2 O9 2.172(2) .
Co2 C23 2.499(3) .
Co3 O13 2.037(2) .
Co3 O15 2.056(2) .
Co3 N5 2.138(3) .
Co3 N6 2.141(3) .
Co3 O11 2.172(2) .
Co3 O12 2.175(2) .
Co3 C24 2.508(3) .
Co4 O16 2.035(2) .
Co4 O14 2.055(3) .
Co4 N7 2.125(3) .
Co4 N8 2.149(3) .
Co4 O3 2.154(2) 1_444
Co4 O4 2.172(2) 1_444
Co4 C8 2.482(3) 1_444
O1 C7 1.253(4) .
O2 C7 1.260(4) .
O3 C8 1.261(4) .
O3 Co4 2.154(2) 1_666
O4 C8 1.253(4) .
O4 Co4 2.172(2) 1_666
O5 C9 1.268(4) .
O6 C9 1.252(4) .
O7 C13 1.247(4) .
O8 C13 1.262(4) .
O9 C23 1.266(4) .
O10 C23 1.251(4) .
O11 C24 1.252(4) .
O12 C24 1.262(4) .
O13 C25 1.256(4) .
O14 C25 1.242(4) .
O15 C29 1.256(4) .
O16 C29 1.266(4) .
N1 C33 1.319(4) .
N1 C37 1.354(4) .
N2 C44 1.329(4) .
N2 C41 1.356(4) .
N3 C45 1.329(4) .
N3 C49 1.360(4) .
N4 C56 1.330(4) .
N4 C53 1.361(4) .
N5 C68 1.322(4) .
N5 C65 1.353(4) .
N6 C57 1.326(4) .
N6 C61 1.365(4) .
N7 C80 1.329(4) .
N7 C77 1.355(4) .
N8 C69 1.320(4) .
N8 C73 1.353(4) .
C1 C2 1.468(6) .
C1 C6 1.508(6) .
C1 C7 1.521(5) .
C1 H1A 0.9800 .
C2 C3 1.553(6) .
C2 H2A 0.9700 .
C2 H2B 0.9700 .
C3 C4 1.473(6) .
C3 H3A 0.9700 .
C3 H3B 0.9700 .
C4 C5 1.449(6) .
C4 C8 1.518(5) .
C4 H4A 0.9800 .
C5 C6 1.550(6) .
C5 H5A 0.9700 .
C5 H5B 0.9700 .
C6 H6A 0.9700 .
C6 H6B 0.9700 .
C8 Co4 2.482(3) 1_666
C9 C10 1.517(5) .
C10 C12 1.470(5) .
C10 C11 1.527(5) .
C10 H10A 0.9800 .
C11 C12 1.542(5) 2_557
C11 H11B 0.9700 .
C11 H11A 0.9700 .
C12 C11 1.542(5) 2_557
C12 H12B 0.9700 .
C12 H12A 0.9700 .
C13 C14 1.530(4) .
C14 C15 1.517(4) .
C14 C16 1.521(4) .
C14 H14A 0.9800 .
C15 C16 1.528(4) 2_657
C15 H15A 0.9700 .
C15 H15B 0.9700 .
C16 C15 1.528(4) 2_657
C16 H16A 0.9700 .
C16 H16B 0.9700 .
C17 C23 1.517(5) .
C17 C22 1.527(5) .
C17 C18 1.534(5) .
C17 H17A 0.9800 .
C18 C19 1.501(5) .
C18 H18A 0.9700 .
C18 H18B 0.9700 .
C19 C20 1.526(5) .
C19 H19A 0.9700 .
C19 H19B 0.9700 .
C20 C21 1.529(5) .
C20 C24 1.528(5) .
C20 H20A 0.9800 .
C21 C22 1.506(5) .
C21 H21A 0.9700 .
C21 H21B 0.9700 .
C22 H22A 0.9700 .
C22 H22B 0.9700 .
C25 C26 1.526(5) .
C26 C28 1.501(5) .
C26 C27 1.522(5) .
C26 H26A 0.9800 .
C27 C28 1.529(5) 2_446
C27 H27B 0.9700 .
C27 H27A 0.9700 .
C28 C27 1.529(5) 2_446
C28 H28B 0.9700 .
C28 H28A 0.9700 .
C29 C30 1.520(4) .
C30 C31 1.517(4) .
C30 C32 1.524(4) .
C30 H30A 0.9800 .
C31 C32 1.526(4) 2_546
C31 H31B 0.9700 .
C31 H31A 0.9700 .
C32 C31 1.526(4) 2_546
C32 H32B 0.9700 .
C32 H32A 0.9700 .
C33 C34 1.403(5) .
C33 H33A 0.9300 .
C34 C35 1.352(6) .
C34 H34A 0.9300 .
C35 C36 1.405(5) .
C35 H35A 0.9300 .
C36 C37 1.409(5) .
C36 C38 1.417(5) .
C37 C41 1.434(4) .
C38 C39 1.358(6) .
C38 H38A 0.9300 .
C39 C40 1.424(5) .
C39 H39A 0.9300 .
C40 C42 1.400(5) .
C40 C41 1.401(5) .
C42 C43 1.357(5) .
C42 H42A 0.9300 .
C43 C44 1.394(5) .
C43 H43A 0.9300 .
C44 H44A 0.9300 .
C45 C46 1.393(5) .
C45 H45A 0.9300 .
C46 C47 1.359(5) .
C46 H46A 0.9300 .
C47 C48 1.407(5) .
C47 H47A 0.9300 .
C48 C49 1.398(4) .
C48 C50 1.429(5) .
C49 C53 1.441(4) .
C50 C51 1.343(5) .
C50 H50A 0.9300 .
C51 C52 1.422(5) .
C51 H51A 0.9300 .
C52 C53 1.404(4) .
C52 C54 1.413(5) .
C54 C55 1.363(5) .
C54 H54A 0.9300 .
C55 C56 1.391(5) .
C55 H55A 0.9300 .
C56 H56A 0.9300 .
C57 C58 1.393(5) .
C57 H57A 0.9300 .
C58 C59 1.360(5) .
C58 H58A 0.9300 .
C59 C60 1.404(5) .
C59 H59A 0.9300 .
C60 C61 1.399(5) .
C60 C62 1.439(5) .
C61 C65 1.436(5) .
C62 C63 1.354(6) .
C62 H62A 0.9300 .
C63 C64 1.413(5) .
C63 H63A 0.9300 .
C64 C65 1.404(4) .
C64 C66 1.413(5) .
C66 C67 1.362(6) .
C66 H66A 0.9300 .
C67 C68 1.391(5) .
C67 H67A 0.9300 .
C68 H68A 0.9300 .
C69 C70 1.402(5) .
C69 H69A 0.9300 .
C70 C71 1.353(5) .
C70 H70A 0.9300 .
C71 C72 1.420(5) .
C71 H71A 0.9300 .
C72 C73 1.399(5) .
C72 C74 1.416(5) .
C73 C77 1.438(4) .
C74 C75 1.357(5) .
C74 H74A 0.9300 .
C75 C76 1.427(5) .
C75 H75A 0.9300 .
C76 C77 1.398(4) .
C76 C78 1.402(5) .
C78 C79 1.364(5) .
C78 H78A 0.9300 .
C79 C80 1.393(5) .
C79 H79A 0.9300 .
C80 H80A 0.9300 .
